data_4319206
loop_
_publ_author_name
'James P. Collman'
'Roman Boulatov'

_publ_contact_author_address
;
    Department of Chemistry, Stanford University, Stanford, CA 94305
;
_publ_contact_author_email ' jpc@chem.stanford.edu '
_publ_contact_author_fax ' 650-7250259 '
_publ_contact_author_name 'Dr. James P. Collman'
_publ_section_title
;
 Unexpected Reactivity of Rh(TPP)I(CO) toward an Alkoxide in CH2Cl2:
 Synthesis and Crystal Structure of Rh(TPP)(CH2Cl)
;
_journal_name_full 'Inorganic Chemistry'
_journal_page_first 560
_journal_page_last 563
_journal_paper_doi 10.1021/ic000820c
_journal_volume 40
_journal_year 2001
_chemical_formula_moiety 'C45 H30 Cl N4 Rh '
_chemical_formula_sum 'C45 H30 Cl N4 Rh'
_chemical_formula_weight 765.12
_space_group_IT_number 2
_symmetry_cell_setting triclinic
_symmetry_Int_Tables_number 2
_symmetry_space_group_name_Hall '-P 1'
_symmetry_space_group_name_H-M 'P -1'
_audit_creation_date 19100-05-10
_audit_creation_method 'by teXsan for Windows v1.0'
_cell_angle_alpha 70.605(1)
_cell_angle_beta 88.848(1)
_cell_angle_gamma 65.654(1)
_cell_formula_units_Z 2
_cell_length_a 12.1012(6)
_cell_length_b 12.6451(6)
_cell_length_c 12.8335(7)
_cell_measurement_reflns_used 6025
_cell_measurement_temperature 273.2
_cell_measurement_theta_max 24.72
_cell_measurement_theta_min 1.7
_cell_volume 1671.97(15)
_computing_cell_refinement 'MSC/AFC Diffractometer Control'
_computing_data_collection 'MSC/AFC Diffractometer Control'
_computing_data_reduction 'teXsan for Windows (MSC, 1997)'
_computing_publication_material 'teXsan for Windows (MSC, 1997)'
_computing_structure_refinement 'teXsan for Windows (MSC, 1997)'
_computing_structure_solution
;
SHELXS86 (Sheldrick, 1985)
;
_diffrn_ambient_temperature 273.2
_diffrn_measurement_device unknown
_diffrn_orient_matrix_UB_11 0.00000
_diffrn_orient_matrix_UB_12 0.00000
_diffrn_orient_matrix_UB_13 0.00000
_diffrn_orient_matrix_UB_21 0.00000
_diffrn_orient_matrix_UB_22 0.00000
_diffrn_orient_matrix_UB_23 0.00000
_diffrn_orient_matrix_UB_31 0.00000
_diffrn_orient_matrix_UB_32 0.00000
_diffrn_orient_matrix_UB_33 0.00000
_diffrn_radiation_detector 'scintillation counter'
_diffrn_radiation_monochromator graphite
_diffrn_radiation_source 'X-ray tube'
_diffrn_radiation_type 'Mo K\a'
_diffrn_radiation_wavelength 0.7107
_diffrn_reflns_av_R_equivalents 0.02574
_diffrn_reflns_av_sigmaI/netI 0.078
_diffrn_reflns_limit_h_max 14
_diffrn_reflns_limit_h_min -9
_diffrn_reflns_limit_k_max 14
_diffrn_reflns_limit_k_min -14
_diffrn_reflns_limit_l_max 13
_diffrn_reflns_limit_l_min -15
_diffrn_reflns_number 8756
_diffrn_reflns_reduction_process 'Lp corrections applied'
_diffrn_reflns_theta_max 24.72
_diffrn_reflns_theta_min 1.70
_diffrn_standards_decay_% 0.00
_diffrn_standards_interval_count 0
_diffrn_standards_number 0
_exptl_absorpt_coefficient_mu 0.631
_exptl_absorpt_correction_type empirical
_exptl_crystal_colour dark-red
_exptl_crystal_density_diffrn 1.520
_exptl_crystal_density_meas ?
_exptl_crystal_description rhombic
_exptl_crystal_F_000 780.00
_exptl_crystal_size_max 0.20
_exptl_crystal_size_mid 0.30
_exptl_crystal_size_min 0.25
_refine_diff_density_max 1.04
_refine_diff_density_min -0.83
_refine_ls_extinction_method none
_refine_ls_goodness_of_fit_all 1.630
_refine_ls_goodness_of_fit_ref 1.630
_refine_ls_hydrogen_treatment noref
_refine_ls_matrix_type full
_refine_ls_number_constraints 1
_refine_ls_number_parameters 470
_refine_ls_number_reflns 5492
_refine_ls_number_restraints 0
_refine_ls_R_factor_all 0.0679
_refine_ls_shift/su_max 0.0100
_refine_ls_shift/su_mean 0.0029
_refine_ls_structure_factor_coef Fsqd
_refine_ls_weighting_details 'w = 1/[\s^2^(Fo) + 0.00022|Fo|^2^]'
_refine_ls_weighting_scheme sigma
_refine_ls_wR_factor_all 0.0920
_reflns_number_gt 5492
_reflns_number_total 5492
_reflns_threshold_expression I>0.00\s(I)
_cod_data_source_file ic000820c.cif
_cod_data_source_block '_RB3_Stanford_Data'
_cod_depositor_comments
;
The following automatic conversions were performed:

'_exptl_crystal_density_meas' value 'not measured' was changed to '?'
- the value is perceived as not measured.

Automatic conversion script
Id: cif_fix_values 3008 2015-01-20 13:52:24Z robertas 
;
_cod_original_cell_volume 1672.0(1)
_cod_original_sg_symbol_H-M 'P -1 '
_cod_original_formula_sum 'C45 H30 Cl N4 Rh '
_cod_database_code 4319206

loop_
_symmetry_equiv_pos_as_xyz
'   +x,   +y,   +z'
'   -x,   -y,   -z'

loop_
_atom_site_label
_atom_site_fract_x
_atom_site_fract_y
_atom_site_fract_z
_atom_site_U_iso_or_equiv
_atom_site_occupancy
_atom_site_refinement_flags
_atom_site_adp_type
_atom_site_calc_flag
_atom_site_calc_attached_atom
Rh(0) 0.04939(2) 0.96042(2) 0.21424(2) 0.02593(7) 1.000 . Uani d ?
Cl(1) 0.2553(6) 1.0480(7) 0.2523(4) 0.050(1) 0.68(2) S Uani d ?
Cl(2) 0.190(2) 1.117(2) 0.2329(4) 0.067(3) 0.318 S Uani d ?
N(1) 0.1976(2) 0.7943(2) 0.2567(2) 0.0267(7) 1.000 . Uani d ?
N(2) 0.1112(2) 1.0213(2) 0.0695(2) 0.0262(7) 1.000 . Uani d ?
N(3) -0.0973(2) 1.1267(2) 0.1732(2) 0.0254(7) 1.000 . Uani d ?
N(4) -0.0213(2) 0.8930(2) 0.3507(2) 0.0255(7) 1.000 . Uani d ?
C(1) 0.1303(3) 1.0175(3) 0.3055(3) 0.035(1) 1.000 . Uani d ?
C(2) 0.2252(3) 0.6937(3) 0.3548(2) 0.0292(9) 1.000 . Uani d ?
C(3) 0.3479(3) 0.6034(3) 0.3609(3) 0.0341(9) 1.000 . Uani d ?
C(4) 0.3933(3) 0.6470(3) 0.2686(3) 0.0349(9) 1.000 . Uani d ?
C(5) 0.2984(3) 0.7671(3) 0.2018(2) 0.0290(9) 1.000 . Uani d ?
C(6) 0.3069(3) 0.8391(3) 0.0960(2) 0.0281(9) 1.000 . Uani d ?
C(7) 0.2145(3) 0.9552(3) 0.0326(2) 0.0285(9) 1.000 . Uani d ?
C(8) 0.2173(3) 1.0286(3) -0.0801(2) 0.0318(9) 1.000 . Uani d ?
C(9) 0.1197(3) 1.1385(3) -0.1068(2) 0.0312(9) 1.000 . Uani d ?
C(10) 0.0556(3) 1.1377(3) -0.0119(2) 0.0275(9) 1.000 . Uani d ?
C(11) -0.0422(3) 1.2391(3) -0.0003(2) 0.0251(8) 1.000 . Uani d ?
C(12) -0.1110(3) 1.2344(3) 0.0883(2) 0.0268(8) 1.000 . Uani d ?
C(13) -0.2116(3) 1.3373(3) 0.1013(3) 0.0326(9) 1.000 . Uani d ?
C(14) -0.2632(3) 1.2919(3) 0.1880(3) 0.0334(9) 1.000 . Uani d ?
C(15) -0.1911(3) 1.1600(3) 0.2345(2) 0.0263(8) 1.000 . Uani d ?
C(16) -0.2136(3) 1.0783(3) 0.3274(2) 0.0270(9) 1.000 . Uani d ?
C(17) -0.1322(3) 0.9545(3) 0.3816(2) 0.0273(9) 1.000 . Uani d ?
C(18) -0.1499(3) 0.8724(3) 0.4824(2) 0.0308(9) 1.000 . Uani d ?
C(19) -0.0483(3) 0.7649(3) 0.5129(2) 0.0323(9) 1.000 . Uani d ?
C(20) 0.0322(3) 0.7760(3) 0.4316(2) 0.0272(8) 1.000 . Uani d ?
C(21) 0.1475(3) 0.6830(3) 0.4347(2) 0.0285(9) 1.000 . Uani d ?
C(22) 0.1884(3) 0.5631(3) 0.5330(2) 0.0297(9) 1.000 . Uani d ?
C(23) 0.2391(4) 0.5506(3) 0.6327(3) 0.056(1) 1.000 . Uani d ?
C(24) 0.2737(3) 0.4413(4) 0.7250(3) 0.054(1) 1.000 . Uani d ?
C(25) 0.2556(3) 0.3447(3) 0.7155(3) 0.040(1) 1.000 . Uani d ?
C(26) 0.2022(4) 0.3579(3) 0.6183(3) 0.049(1) 1.000 . Uani d ?
C(27) 0.1692(3) 0.4666(3) 0.5252(3) 0.042(1) 1.000 . Uani d ?
C(28) 0.4226(3) 0.7927(3) 0.0470(2) 0.0283(8) 1.000 . Uani d ?
C(29) 0.4534(3) 0.6967(3) 0.0072(3) 0.036(1) 1.000 . Uani d ?
C(30) 0.5566(3) 0.6600(3) -0.0434(3) 0.039(1) 1.000 . Uani d ?
C(31) 0.6348(3) 0.7163(3) -0.0525(3) 0.039(1) 1.000 . Uani d ?
C(32) 0.6073(3) 0.8104(3) -0.0117(3) 0.039(1) 1.000 . Uani d ?
C(33) 0.5022(3) 0.8492(3) 0.0372(3) 0.038(1) 1.000 . Uani d ?
C(34) -0.0753(3) 1.3648(3) -0.0877(2) 0.0282(8) 1.000 . Uani d ?
C(35) 0.0037(3) 1.4210(3) -0.0989(3) 0.042(1) 1.000 . Uani d ?
C(36) -0.0312(3) 1.5407(3) -0.1764(3) 0.048(1) 1.000 . Uani d ?
C(37) -0.1427(3) 1.6022(3) -0.2416(3) 0.050(1) 1.000 . Uani d ?
C(38) -0.2197(3) 1.5458(3) -0.2336(3) 0.041(1) 1.000 . Uani d ?
C(39) -0.1857(3) 1.4278(3) -0.1566(3) 0.0355(9) 1.000 . Uani d ?
C(40) -0.3317(3) 1.1269(3) 0.3732(2) 0.0294(9) 1.000 . Uani d ?
C(41) -0.3483(3) 1.1900(3) 0.4462(3) 0.036(1) 1.000 . Uani d ?
C(42) -0.4562(3) 1.2281(3) 0.4903(3) 0.043(1) 1.000 . Uani d ?
C(43) -0.5493(3) 1.2026(3) 0.4631(3) 0.048(1) 1.000 . Uani d ?
C(44) -0.5359(3) 1.1418(4) 0.3894(3) 0.050(1) 1.000 . Uani d ?
C(45) -0.4276(3) 1.1042(3) 0.3437(3) 0.044(1) 1.000 . Uani d ?
H(1) 0.3896 0.5259 0.4201 0.041 1.000 . Uiso c ?
H(2) 0.4727 0.6066 0.2510 0.042 1.000 . Uiso c ?
H(3) 0.2774 1.0029 -0.1262 0.039 1.000 . Uiso c ?
H(4) 0.0968 1.2053 -0.1762 0.038 1.000 . Uiso c ?
H(5) -0.2372 1.4225 0.0569 0.039 1.000 . Uiso c ?
H(6) -0.3348 1.3386 0.2140 0.040 1.000 . Uiso c ?
H(7) -0.2196 0.8911 0.5200 0.037 1.000 . Uiso c ?
H(8) -0.0330 0.6941 0.5777 0.037 1.000 . Uiso c ?
H(9) 0.2514 0.6171 0.6395 0.065 1.000 . Uiso c ?
H(10) 0.3079 0.4349 0.7936 0.062 1.000 . Uiso c ?
H(11) 0.2816 0.2681 0.7768 0.047 1.000 . Uiso c ?
H(12) 0.1868 0.2924 0.6127 0.057 1.000 . Uiso c ?
H(13) 0.1337 0.4733 0.4570 0.052 1.000 . Uiso c ?
H(14) 0.4025 0.6549 0.0148 0.043 1.000 . Uiso c ?
H(15) 0.5745 0.5951 -0.0714 0.047 1.000 . Uiso c ?
H(16) 0.7068 0.6895 -0.0862 0.047 1.000 . Uiso c ?
H(17) 0.6610 0.8496 -0.0173 0.048 1.000 . Uiso c ?
H(18) 0.4827 0.9157 0.0638 0.046 1.000 . Uiso c ?
H(19) 0.0819 1.3776 -0.0546 0.050 1.000 . Uiso c ?
H(20) 0.0222 1.5800 -0.1833 0.058 1.000 . Uiso c ?
H(21) -0.1672 1.6845 -0.2928 0.060 1.000 . Uiso c ?
H(22) -0.2952 1.5876 -0.2814 0.049 1.000 . Uiso c ?
H(23) -0.2395 1.3893 -0.1509 0.042 1.000 . Uiso c ?
H(24) -0.2841 1.2069 0.4663 0.044 1.000 . Uiso c ?
H(25) -0.4668 1.2718 0.5402 0.052 1.000 . Uiso c ?
H(26) -0.6231 1.2266 0.4953 0.057 1.000 . Uiso c ?
H(27) -0.6005 1.1243 0.3702 0.061 1.000 . Uiso c ?
H(28) -0.4186 1.0632 0.2919 0.055 1.000 . Uiso c ?

loop_
_atom_site_aniso_label
_atom_site_aniso_U_11
_atom_site_aniso_U_22
_atom_site_aniso_U_33
_atom_site_aniso_U_12
_atom_site_aniso_U_13
_atom_site_aniso_U_23
Rh(0) 0.0311(1) 0.0232(1) 0.0212(1) -0.0144(1) 0.0049(1) -0.0018(1)
Cl(1) 0.058(2) 0.072(3) 0.043(1) -0.049(2) 0.016(1) -0.023(2)
Cl(2) 0.103(9) 0.090(8) 0.040(2) -0.084(9) 0.006(3) -0.006(3)
N(1) 0.035(1) 0.023(1) 0.020(1) -0.014(1) 0.007(1) -0.003(1)
N(2) 0.031(1) 0.025(1) 0.021(1) -0.015(1) 0.003(1) -0.003(1)
N(3) 0.028(1) 0.024(1) 0.023(1) -0.015(1) 0.004(1) -0.001(1)
N(4) 0.030(1) 0.025(1) 0.021(1) -0.014(1) 0.006(1) -0.004(1)
C(1) 0.039(2) 0.047(2) 0.032(2) -0.029(2) 0.006(2) -0.015(2)
C(2) 0.036(2) 0.024(2) 0.023(2) -0.013(1) 0.002(1) -0.002(1)
C(3) 0.035(2) 0.028(2) 0.027(2) -0.011(2) 0.002(1) 0.002(1)
C(4) 0.034(2) 0.031(2) 0.029(2) -0.010(2) 0.006(1) -0.003(1)
C(5) 0.030(2) 0.027(2) 0.027(2) -0.013(1) 0.007(1) -0.005(1)
C(6) 0.032(2) 0.028(2) 0.026(2) -0.017(1) 0.009(1) -0.007(1)
C(7) 0.036(2) 0.026(2) 0.025(2) -0.016(1) 0.008(1) -0.007(1)
C(8) 0.045(2) 0.027(2) 0.025(2) -0.020(2) 0.016(1) -0.007(1)
C(9) 0.048(2) 0.023(2) 0.020(2) -0.018(2) 0.007(1) -0.001(1)
C(10) 0.035(2) 0.027(2) 0.020(2) -0.018(1) 0.003(1) -0.002(1)
C(11) 0.028(2) 0.024(2) 0.022(2) -0.014(1) 0.001(1) -0.003(1)
C(12) 0.028(2) 0.024(2) 0.023(2) -0.013(1) 0.000(1) 0.001(1)
C(13) 0.031(2) 0.024(2) 0.030(2) -0.009(1) 0.004(1) 0.002(1)
C(14) 0.029(2) 0.031(2) 0.030(2) -0.010(1) 0.005(1) -0.003(1)
C(15) 0.025(2) 0.024(2) 0.025(2) -0.011(1) 0.001(1) -0.003(1)
C(16) 0.027(2) 0.031(2) 0.026(2) -0.019(1) 0.005(1) -0.006(1)
C(17) 0.030(2) 0.030(2) 0.024(2) -0.020(1) 0.007(1) -0.004(1)
C(18) 0.034(2) 0.033(2) 0.025(2) -0.019(2) 0.010(1) -0.003(1)
C(19) 0.043(2) 0.029(2) 0.021(2) -0.021(2) 0.008(1) 0.001(1)
C(20) 0.033(2) 0.026(2) 0.020(2) -0.015(1) 0.003(1) -0.001(1)
C(21) 0.038(2) 0.024(2) 0.022(2) -0.017(2) 0.002(1) -0.001(1)
C(22) 0.029(2) 0.028(2) 0.024(2) -0.012(1) 0.006(1) 0.000(1)
C(23) 0.081(3) 0.043(2) 0.043(2) -0.042(2) -0.014(2) 0.007(2)
C(24) 0.066(3) 0.055(3) 0.032(2) -0.039(2) -0.013(2) 0.011(2)
C(25) 0.041(2) 0.030(2) 0.032(2) -0.013(2) 0.005(2) 0.005(1)
C(26) 0.081(3) 0.031(2) 0.037(2) -0.032(2) 0.011(2) -0.005(2)
C(27) 0.062(2) 0.036(2) 0.028(2) -0.024(2) 0.006(2) -0.006(2)
C(28) 0.034(2) 0.023(2) 0.022(2) -0.011(1) 0.008(1) -0.003(1)
C(29) 0.038(2) 0.034(2) 0.036(2) -0.017(2) 0.010(2) -0.012(2)
C(30) 0.040(2) 0.035(2) 0.036(2) -0.009(2) 0.005(2) -0.016(2)
C(31) 0.033(2) 0.038(2) 0.032(2) -0.007(2) 0.008(2) -0.007(2)
C(32) 0.036(2) 0.037(2) 0.044(2) -0.020(2) 0.015(2) -0.008(2)
C(33) 0.047(2) 0.030(2) 0.037(2) -0.020(2) 0.016(2) -0.010(2)
C(34) 0.031(2) 0.022(2) 0.024(2) -0.010(1) 0.006(1) -0.001(1)
C(35) 0.036(2) 0.030(2) 0.049(2) -0.016(2) 0.007(2) 0.002(2)
C(36) 0.048(2) 0.029(2) 0.064(3) -0.024(2) 0.021(2) -0.003(2)
C(37) 0.049(2) 0.030(2) 0.042(2) -0.006(2) 0.022(2) 0.007(2)
C(38) 0.044(2) 0.033(2) 0.026(2) -0.007(2) 0.009(2) 0.001(1)
C(39) 0.040(2) 0.032(2) 0.028(2) -0.015(2) 0.006(2) -0.003(1)
C(40) 0.032(2) 0.025(2) 0.023(2) -0.015(1) 0.003(1) 0.004(1)
C(41) 0.043(2) 0.031(2) 0.028(2) -0.018(2) 0.001(2) -0.001(1)
C(42) 0.048(2) 0.029(2) 0.033(2) -0.004(2) 0.006(2) -0.005(2)
C(43) 0.033(2) 0.038(2) 0.049(2) -0.005(2) 0.011(2) 0.000(2)
C(44) 0.035(2) 0.059(3) 0.056(2) -0.023(2) 0.010(2) -0.015(2)
C(45) 0.040(2) 0.057(2) 0.047(2) -0.028(2) 0.014(2) -0.023(2)

loop_
_atom_type_symbol
_atom_type_oxidation_number
_atom_type_number_in_cell
_atom_type_scat_dispersion_real
_atom_type_scat_dispersion_imag
_atom_type_scat_source
Rh 0 2 -1.287 0.919
;International Tables for Crystallography
(1992, Vol. C, Tables 4.2.6.8 and 6.1.1.1)
;
Cl 0 2 0.132 0.159
;International Tables for Crystallography
(1992, Vol. C, Tables 4.2.6.8 and 6.1.1.1)
;
N 0 8 0.004 0.003
;International Tables for Crystallography
(1992, Vol. C, Table 6.1.1.2)
;
C 0 90 0.002 0.002
;International Tables for Crystallography
(1992, Vol. C, Table 6.1.1.2)
;
H 0 60 0.000 0.000
;International Tables for Crystallography
(1992, Vol. C, Table 6.1.1.2)
;

loop_
_geom_angle_atom_site_label_1
_geom_angle_atom_site_label_2
_geom_angle_atom_site_label_3
_geom_angle
_geom_angle_site_symmetry_1
_geom_angle_site_symmetry_2
_geom_angle_site_symmetry_3
_geom_angle_publ_flag
N(1) Rh N(2) 89.9(1) . . . ?
N(1) Rh N(3) 179.2(1) . . . ?
N(1) Rh N(4) 90.0(1) . . . ?
N(1) Rh C(1) 91.0(1) . . . ?
N(2) Rh N(3) 90.3(1) . . . ?
N(2) Rh N(4) 174.1(1) . . . ?
N(2) Rh C(1) 97.4(1) . . . ?
N(3) Rh N(4) 89.9(1) . . . ?
N(3) Rh C(1) 88.2(1) . . . ?
N(4) Rh C(1) 88.6(1) . . . ?
Cl(2) Cl(1) C(1) 71.1(5) . . . ?
Cl(1) Cl(2) C(1) 80.4(8) . . . ?
Rh N(1) C(2) 126.5(3) . . . ?
Rh N(1) C(5) 126.0(2) . . . ?
C(2) N(1) C(5) 106.8(3) . . . ?
Rh N(2) C(7) 126.8(2) . . . ?
Rh N(2) C(10) 126.2(3) . . . ?
C(7) N(2) C(10) 107.0(3) . . . ?
Rh N(3) C(12) 125.9(3) . . . ?
Rh N(3) C(15) 126.8(2) . . . ?
C(12) N(3) C(15) 106.5(3) . . . ?
Rh N(4) C(17) 126.9(2) . . . ?
Rh N(4) C(20) 126.8(3) . . . ?
C(17) N(4) C(20) 106.3(3) . . . ?
Rh C(1) Cl(1) 116.1(2) . . . ?
Rh C(1) Cl(2) 116.1(3) . . . ?
Cl(1) C(1) Cl(2) 28.5(7) . . . ?
N(1) C(2) C(3) 108.8(3) . . . ?
N(1) C(2) C(21) 125.5(4) . . . ?
C(3) C(2) C(21) 125.7(3) . . . ?
C(2) C(3) C(4) 108.2(3) . . . ?
C(2) C(3) H(1) 125.9 . . . no
C(4) C(3) H(1) 125.9 . . . no
C(3) C(4) C(5) 107.0(3) . . . ?
C(3) C(4) H(2) 126.2 . . . no
C(5) C(4) H(2) 126.8 . . . no
N(1) C(5) C(4) 109.2(3) . . . ?
N(1) C(5) C(6) 125.9(3) . . . ?
C(4) C(5) C(6) 124.8(4) . . . ?
C(5) C(6) C(7) 124.1(4) . . . ?
C(5) C(6) C(28) 118.7(3) . . . ?
C(7) C(6) C(28) 117.2(3) . . . ?
N(2) C(7) C(6) 125.6(3) . . . ?
N(2) C(7) C(8) 108.8(3) . . . ?
C(6) C(7) C(8) 125.4(4) . . . ?
C(7) C(8) C(9) 107.2(3) . . . ?
C(7) C(8) H(3) 126.0 . . . no
C(9) C(8) H(3) 126.8 . . . no
C(8) C(9) C(10) 107.8(3) . . . ?
C(8) C(9) H(4) 126.3 . . . no
C(10) C(9) H(4) 125.9 . . . no
N(2) C(10) C(9) 108.8(3) . . . ?
N(2) C(10) C(11) 125.2(3) . . . ?
C(9) C(10) C(11) 125.9(3) . . . ?
C(10) C(11) C(12) 125.2(3) . . . ?
C(10) C(11) C(34) 118.1(3) . . . ?
C(12) C(11) C(34) 116.7(3) . . . ?
N(3) C(12) C(11) 124.6(4) . . . ?
N(3) C(12) C(13) 109.3(3) . . . ?
C(11) C(12) C(13) 125.9(3) . . . ?
C(12) C(13) C(14) 107.4(3) . . . ?
C(12) C(13) H(5) 126.3 . . . no
C(14) C(13) H(5) 126.4 . . . no
C(13) C(14) C(15) 107.5(3) . . . ?
C(13) C(14) H(6) 126.3 . . . no
C(15) C(14) H(6) 126.2 . . . no
N(3) C(15) C(14) 109.2(3) . . . ?
N(3) C(15) C(16) 125.5(3) . . . ?
C(14) C(15) C(16) 125.3(4) . . . ?
C(15) C(16) C(17) 124.1(4) . . . ?
C(15) C(16) C(40) 118.4(3) . . . ?
C(17) C(16) C(40) 117.5(3) . . . ?
N(4) C(17) C(16) 125.9(3) . . . ?
N(4) C(17) C(18) 109.4(3) . . . ?
C(16) C(17) C(18) 124.6(4) . . . ?
C(17) C(18) C(19) 106.9(3) . . . ?
C(17) C(18) H(7) 126.5 . . . no
C(19) C(18) H(7) 126.7 . . . no
C(18) C(19) C(20) 108.1(3) . . . ?
C(18) C(19) H(8) 125.7 . . . no
C(20) C(19) H(8) 126.2 . . . no
N(4) C(20) C(19) 109.3(3) . . . ?
N(4) C(20) C(21) 125.7(3) . . . ?
C(19) C(20) C(21) 125.0(3) . . . ?
C(2) C(21) C(20) 124.9(3) . . . ?
C(2) C(21) C(22) 118.8(3) . . . ?
C(20) C(21) C(22) 116.4(3) . . . ?
C(21) C(22) C(23) 121.0(4) . . . ?
C(21) C(22) C(27) 120.3(4) . . . ?
C(23) C(22) C(27) 118.6(4) . . . ?
C(22) C(23) C(24) 121.4(4) . . . ?
C(22) C(23) H(9) 119.5 . . . no
C(24) C(23) H(9) 119.1 . . . no
C(23) C(24) C(25) 119.3(4) . . . ?
C(23) C(24) H(10) 120.1 . . . no
C(25) C(24) H(10) 120.6 . . . no
C(24) C(25) C(26) 119.5(4) . . . ?
C(24) C(25) H(11) 120.5 . . . no
C(26) C(25) H(11) 120.0 . . . no
C(25) C(26) C(27) 121.3(4) . . . ?
C(25) C(26) H(12) 119.4 . . . no
C(27) C(26) H(12) 119.3 . . . no
C(22) C(27) C(26) 119.9(4) . . . ?
C(22) C(27) H(13) 120.1 . . . no
C(26) C(27) H(13) 120.1 . . . no
C(6) C(28) C(29) 122.2(4) . . . ?
C(6) C(28) C(33) 120.0(4) . . . ?
C(29) C(28) C(33) 117.7(4) . . . ?
C(28) C(29) C(30) 121.4(4) . . . ?
C(28) C(29) H(14) 119.6 . . . no
C(30) C(29) H(14) 119.0 . . . no
C(29) C(30) C(31) 120.4(4) . . . ?
C(29) C(30) H(15) 119.6 . . . no
C(31) C(30) H(15) 120.0 . . . no
C(30) C(31) C(32) 119.2(4) . . . ?
C(30) C(31) H(16) 120.2 . . . no
C(32) C(31) H(16) 120.6 . . . no
C(31) C(32) C(33) 120.4(4) . . . ?
C(31) C(32) H(17) 119.8 . . . no
C(33) C(32) H(17) 119.8 . . . no
C(28) C(33) C(32) 120.8(4) . . . ?
C(28) C(33) H(18) 119.2 . . . no
C(32) C(33) H(18) 120.0 . . . no
C(11) C(34) C(35) 120.5(3) . . . ?
C(11) C(34) C(39) 120.8(3) . . . ?
C(35) C(34) C(39) 118.7(4) . . . ?
C(34) C(35) C(36) 119.8(4) . . . ?
C(34) C(35) H(19) 120.1 . . . no
C(36) C(35) H(19) 120.1 . . . no
C(35) C(36) C(37) 120.1(4) . . . ?
C(35) C(36) H(20) 120.0 . . . no
C(37) C(36) H(20) 119.9 . . . no
C(36) C(37) C(38) 120.5(4) . . . ?
C(36) C(37) H(21) 119.9 . . . no
C(38) C(37) H(21) 119.6 . . . no
C(37) C(38) C(39) 119.5(4) . . . ?
C(37) C(38) H(22) 120.0 . . . no
C(39) C(38) H(22) 120.6 . . . no
C(34) C(39) C(38) 121.3(4) . . . ?
C(34) C(39) H(23) 119.4 . . . no
C(38) C(39) H(23) 119.2 . . . no
C(16) C(40) C(41) 122.8(4) . . . ?
C(16) C(40) C(45) 118.6(4) . . . ?
C(41) C(40) C(45) 118.5(4) . . . ?
C(40) C(41) C(42) 121.0(4) . . . ?
C(40) C(41) H(24) 119.4 . . . no
C(42) C(41) H(24) 119.6 . . . no
C(41) C(42) C(43) 120.2(4) . . . ?
C(41) C(42) H(25) 120.3 . . . no
C(43) C(42) H(25) 119.5 . . . no
C(42) C(43) C(44) 119.9(4) . . . ?
C(42) C(43) H(26) 120.2 . . . no
C(44) C(43) H(26) 119.8 . . . no
C(43) C(44) C(45) 120.2(4) . . . ?
C(43) C(44) H(27) 120.1 . . . no
C(45) C(44) H(27) 119.7 . . . no
C(40) C(45) C(44) 120.2(4) . . . ?
C(40) C(45) H(28) 119.6 . . . no
C(44) C(45) H(28) 120.3 . . . no

loop_
_geom_bond_atom_site_label_1
_geom_bond_atom_site_label_2
_geom_bond_distance
_geom_bond_site_symmetry_1
_geom_bond_site_symmetry_2
_geom_bond_publ_flag
Rh N(1) 2.024(3) . . ?
Rh N(2) 2.018(3) . . ?
Rh N(3) 2.019(3) . . ?
Rh N(4) 2.018(3) . . ?
Rh C(1) 2.010(4) . . ?
Cl(1) Cl(2) 0.86(2) . . ?
Cl(1) C(1) 1.780(5) . . ?
Cl(2) C(1) 1.708(6) . . ?
N(1) C(2) 1.385(4) . . ?
N(1) C(5) 1.372(5) . . ?
N(2) C(7) 1.365(5) . . ?
N(2) C(10) 1.378(4) . . ?
N(3) C(12) 1.380(4) . . ?
N(3) C(15) 1.369(5) . . ?
N(4) C(17) 1.373(5) . . ?
N(4) C(20) 1.380(4) . . ?
C(2) C(3) 1.436(5) . . ?
C(2) C(21) 1.388(5) . . ?
C(3) C(4) 1.341(5) . . ?
C(3) H(1) 0.95 . . no
C(4) C(5) 1.449(5) . . ?
C(4) H(2) 0.95 . . no
C(5) C(6) 1.390(5) . . ?
C(6) C(7) 1.399(5) . . ?
C(6) C(28) 1.495(5) . . ?
C(7) C(8) 1.445(5) . . ?
C(8) C(9) 1.338(5) . . ?
C(8) H(3) 0.95 . . no
C(9) C(10) 1.430(5) . . ?
C(9) H(4) 0.95 . . no
C(10) C(11) 1.391(5) . . ?
C(11) C(12) 1.395(5) . . ?
C(11) C(34) 1.502(5) . . ?
C(12) C(13) 1.426(5) . . ?
C(13) C(14) 1.342(5) . . ?
C(13) H(5) 0.95 . . no
C(14) C(15) 1.435(5) . . ?
C(14) H(6) 0.95 . . no
C(15) C(16) 1.402(5) . . ?
C(16) C(17) 1.392(5) . . ?
C(16) C(40) 1.498(5) . . ?
C(17) C(18) 1.441(5) . . ?
C(18) C(19) 1.342(5) . . ?
C(18) H(7) 0.95 . . no
C(19) C(20) 1.426(5) . . ?
C(19) H(8) 0.95 . . no
C(20) C(21) 1.396(5) . . ?
C(21) C(22) 1.507(5) . . ?
C(22) C(23) 1.362(6) . . ?
C(22) C(27) 1.366(6) . . ?
C(23) C(24) 1.394(6) . . ?
C(23) H(9) 0.94 . . no
C(24) C(25) 1.370(6) . . ?
C(24) H(10) 0.94 . . no
C(25) C(26) 1.344(6) . . ?
C(25) H(11) 0.95 . . no
C(26) C(27) 1.396(5) . . ?
C(26) H(12) 0.95 . . no
C(27) H(13) 0.95 . . no
C(28) C(29) 1.379(5) . . ?
C(28) C(33) 1.399(5) . . ?
C(29) C(30) 1.373(5) . . ?
C(29) H(14) 0.95 . . no
C(30) C(31) 1.382(6) . . ?
C(30) H(15) 0.95 . . no
C(31) C(32) 1.373(6) . . ?
C(31) H(16) 0.95 . . no
C(32) C(33) 1.382(5) . . ?
C(32) H(17) 0.95 . . no
C(33) H(18) 0.95 . . no
C(34) C(35) 1.388(5) . . ?
C(34) C(39) 1.379(5) . . ?
C(35) C(36) 1.396(5) . . ?
C(35) H(19) 0.95 . . no
C(36) C(37) 1.369(6) . . ?
C(36) H(20) 0.95 . . no
C(37) C(38) 1.371(6) . . ?
C(37) H(21) 0.95 . . no
C(38) C(39) 1.379(5) . . ?
C(38) H(22) 0.95 . . no
C(39) H(23) 0.95 . . no
C(40) C(41) 1.383(6) . . ?
C(40) C(45) 1.392(5) . . ?
C(41) C(42) 1.375(6) . . ?
C(41) H(24) 0.95 . . no
C(42) C(43) 1.373(6) . . ?
C(42) H(25) 0.95 . . no
C(43) C(44) 1.372(7) . . ?
C(43) H(26) 0.95 . . no
C(44) C(45) 1.389(6) . . ?
C(44) H(27) 0.95 . . no
C(45) H(28) 0.95 . . no

loop_
_geom_torsion_atom_site_label_1
_geom_torsion_atom_site_label_2
_geom_torsion_atom_site_label_3
_geom_torsion_atom_site_label_4
_geom_torsion_site_symmetry_1
_geom_torsion_site_symmetry_2
_geom_torsion_site_symmetry_3
_geom_torsion_site_symmetry_4
_geom_torsion
_geom_torsion_publ_flag
Rh N(1) C(2) C(3) . . . . -169.6(3) no
Rh N(1) C(2) C(21) . . . . 9.5(6) no
Rh N(1) C(5) C(4) . . . . 169.5(3) no
Rh N(1) C(5) C(6) . . . . -13.8(6) no
Rh N(2) C(7) C(6) . . . . -10.7(6) no
Rh N(2) C(7) C(8) . . . . 173.5(2) no
Rh N(2) C(10) C(9) . . . . -172.7(2) no
Rh N(2) C(10) C(11) . . . . 10.8(5) no
Rh N(3) C(12) C(11) . . . . 17.9(5) no
Rh N(3) C(12) C(13) . . . . -166.5(2) no
Rh N(3) C(15) C(14) . . . . 168.4(3) no
Rh N(3) C(15) C(16) . . . . -11.9(5) no
Rh N(4) C(17) C(16) . . . . -4.2(6) no
Rh N(4) C(17) C(18) . . . . 178.2(2) no
Rh N(4) C(20) C(19) . . . . -179.2(2) no
Rh N(4) C(20) C(21) . . . . 1.4(6) no
Rh C(1) Cl(1) Cl(2) . . . . 97.2(6) no
Rh C(1) Cl(2) Cl(1) . . . . -97.1(5) no
Cl(1) C(1) Rh N(1) . . . . 70.7(4) no
Cl(1) C(1) Rh N(2) . . . . -19.3(4) no
Cl(1) C(1) Rh N(3) . . . . -109.4(4) no
Cl(1) C(1) Rh N(4) . . . . 160.6(4) no
Cl(2) C(1) Rh N(1) . . . . 102(1) no
Cl(2) C(1) Rh N(2) . . . . 12(1) no
Cl(2) C(1) Rh N(3) . . . . -78(1) no
Cl(2) C(1) Rh N(4) . . . . -168(1) no
N(1) Rh N(2) C(7) . . . . 1.8(3) no
N(1) Rh N(2) C(10) . . . . -179.2(3) no
N(1) Rh N(3) C(12) . . . . 87(9) no
N(1) Rh N(3) C(15) . . . . -81(9) no
N(1) Rh N(4) C(17) . . . . -178.0(3) no
N(1) Rh N(4) C(20) . . . . 2.1(3) no
N(1) C(2) C(3) C(4) . . . . -0.7(5) no
N(1) C(2) C(21) C(20) . . . . -4.4(6) no
N(1) C(2) C(21) C(22) . . . . 175.6(4) no
N(1) C(5) C(4) C(3) . . . . 1.0(5) no
N(1) C(5) C(6) C(7) . . . . 4.1(7) no
N(1) C(5) C(6) C(28) . . . . -177.7(4) no
N(2) Rh N(1) C(2) . . . . 178.7(3) no
N(2) Rh N(1) C(5) . . . . 9.5(3) no
N(2) Rh N(3) C(12) . . . . -13.5(3) no
N(2) Rh N(3) C(15) . . . . 178.8(3) no
N(2) Rh N(4) C(17) . . . . -89(1) no
N(2) Rh N(4) C(20) . . . . 91(1) no
N(2) C(7) C(6) C(5) . . . . 8.9(6) no
N(2) C(7) C(6) C(28) . . . . -169.3(4) no
N(2) C(7) C(8) C(9) . . . . 2.8(5) no
N(2) C(10) C(9) C(8) . . . . -4.7(5) no
N(2) C(10) C(11) C(12) . . . . -10.3(6) no
N(2) C(10) C(11) C(34) . . . . 167.8(3) no
N(3) Rh N(1) C(2) . . . . 79(9) no
N(3) Rh N(1) C(5) . . . . -91(9) no
N(3) Rh N(2) C(7) . . . . -178.9(3) no
N(3) Rh N(2) C(10) . . . . 0.1(3) no
N(3) Rh N(4) C(17) . . . . 2.8(3) no
N(3) Rh N(4) C(20) . . . . -177.1(3) no
N(3) C(12) C(11) C(10) . . . . -5.0(6) no
N(3) C(12) C(11) C(34) . . . . 176.9(3) no
N(3) C(12) C(13) C(14) . . . . -4.1(5) no
N(3) C(15) C(14) C(13) . . . . -1.2(5) no
N(3) C(15) C(16) C(17) . . . . 11.0(6) no
N(3) C(15) C(16) C(40) . . . . -170.0(3) no
N(4) Rh N(1) C(2) . . . . -7.2(3) no
N(4) Rh N(1) C(5) . . . . -176.4(3) no
N(4) Rh N(2) C(7) . . . . -87(1) no
N(4) Rh N(2) C(10) . . . . 92(1) no
N(4) Rh N(3) C(12) . . . . 172.5(3) no
N(4) Rh N(3) C(15) . . . . 4.7(3) no
N(4) C(17) C(16) C(15) . . . . -2.5(6) no
N(4) C(17) C(16) C(40) . . . . 178.5(3) no
N(4) C(17) C(18) C(19) . . . . 2.2(5) no
N(4) C(20) C(19) C(18) . . . . 0.5(5) no
N(4) C(20) C(21) C(2) . . . . -1.4(6) no
N(4) C(20) C(21) C(22) . . . . 178.6(4) no
C(1) Rh N(1) C(2) . . . . 81.4(3) no
C(1) Rh N(1) C(5) . . . . -87.9(3) no
C(1) Rh N(2) C(7) . . . . 92.8(3) no
C(1) Rh N(2) C(10) . . . . -88.2(3) no
C(1) Rh N(3) C(12) . . . . 83.9(3) no
C(1) Rh N(3) C(15) . . . . -83.8(3) no
C(1) Rh N(4) C(17) . . . . 91.1(3) no
C(1) Rh N(4) C(20) . . . . -88.8(3) no
C(2) N(1) C(5) C(4) . . . . -1.4(4) no
C(2) N(1) C(5) C(6) . . . . 175.2(4) no
C(2) C(3) C(4) C(5) . . . . -0.2(5) no
C(2) C(21) C(20) C(19) . . . . 179.3(4) no
C(2) C(21) C(22) C(23) . . . . 97.8(5) no
C(2) C(21) C(22) C(27) . . . . -85.7(5) no
C(3) C(2) N(1) C(5) . . . . 1.3(4) no
C(3) C(2) C(21) C(20) . . . . 174.5(4) no
C(3) C(2) C(21) C(22) . . . . -5.5(6) no
C(3) C(4) C(5) C(6) . . . . -175.7(4) no
C(4) C(3) C(2) C(21) . . . . -179.8(4) no
C(4) C(5) C(6) C(7) . . . . -179.7(4) no
C(4) C(5) C(6) C(28) . . . . -1.5(6) no
C(5) N(1) C(2) C(21) . . . . -179.6(4) no
C(5) C(6) C(7) C(8) . . . . -175.8(4) no
C(5) C(6) C(28) C(29) . . . . 73.8(5) no
C(5) C(6) C(28) C(33) . . . . -108.1(4) no
C(6) C(7) N(2) C(10) . . . . 170.2(4) no
C(6) C(7) C(8) C(9) . . . . -173.1(4) no
C(6) C(28) C(29) C(30) . . . . 176.2(4) no
C(6) C(28) C(33) C(32) . . . . -177.6(4) no
C(7) N(2) C(10) C(9) . . . . 6.4(4) no
C(7) N(2) C(10) C(11) . . . . -170.1(4) no
C(7) C(6) C(28) C(29) . . . . -107.8(4) no
C(7) C(6) C(28) C(33) . . . . 70.3(5) no
C(7) C(8) C(9) C(10) . . . . 1.2(5) no
C(8) C(7) N(2) C(10) . . . . -5.7(4) no
C(8) C(7) C(6) C(28) . . . . 5.9(6) no
C(8) C(9) C(10) C(11) . . . . 171.7(4) no
C(9) C(10) C(11) C(12) . . . . 173.8(4) no
C(9) C(10) C(11) C(34) . . . . -8.1(6) no
C(10) C(11) C(12) C(13) . . . . -179.8(4) no
C(10) C(11) C(34) C(35) . . . . -67.3(5) no
C(10) C(11) C(34) C(39) . . . . 114.1(4) no
C(11) C(12) N(3) C(15) . . . . -172.3(3) no
C(11) C(12) C(13) C(14) . . . . 171.4(4) no
C(11) C(34) C(35) C(36) . . . . -176.5(4) no
C(11) C(34) C(39) C(38) . . . . 176.9(4) no
C(12) N(3) C(15) C(14) . . . . -1.3(4) no
C(12) N(3) C(15) C(16) . . . . 178.4(3) no
C(12) C(11) C(34) C(35) . . . . 110.9(4) no
C(12) C(11) C(34) C(39) . . . . -67.6(5) no
C(12) C(13) C(14) C(15) . . . . 3.2(5) no
C(13) C(12) N(3) C(15) . . . . 3.2(4) no
C(13) C(12) C(11) C(34) . . . . 2.0(6) no
C(13) C(14) C(15) C(16) . . . . 179.1(4) no
C(14) C(15) C(16) C(17) . . . . -169.3(4) no
C(14) C(15) C(16) C(40) . . . . 9.7(6) no
C(15) C(16) C(17) C(18) . . . . 174.7(4) no
C(15) C(16) C(40) C(41) . . . . -83.2(5) no
C(15) C(16) C(40) C(45) . . . . 99.0(4) no
C(16) C(17) N(4) C(20) . . . . 175.7(4) no
C(16) C(17) C(18) C(19) . . . . -175.4(4) no
C(16) C(40) C(41) C(42) . . . . -177.0(4) no
C(16) C(40) C(45) C(44) . . . . 176.4(4) no
C(17) N(4) C(20) C(19) . . . . 0.9(4) no
C(17) N(4) C(20) C(21) . . . . -178.5(4) no
C(17) C(16) C(40) C(41) . . . . 95.9(5) no
C(17) C(16) C(40) C(45) . . . . -82.0(5) no
C(17) C(18) C(19) C(20) . . . . -1.5(5) no
C(18) C(17) N(4) C(20) . . . . -1.8(4) no
C(18) C(17) C(16) C(40) . . . . -4.3(6) no
C(18) C(19) C(20) C(21) . . . . 179.9(4) no
C(19) C(20) C(21) C(22) . . . . -0.7(6) no
C(20) C(21) C(22) C(23) . . . . -82.3(5) no
C(20) C(21) C(22) C(27) . . . . 94.3(5) no
C(21) C(22) C(23) C(24) . . . . 178.0(5) no
C(21) C(22) C(27) C(26) . . . . -177.1(4) no
C(22) C(23) C(24) C(25) . . . . -0.4(8) no
C(22) C(27) C(26) C(25) . . . . -1.6(8) no
C(23) C(22) C(27) C(26) . . . . -0.4(7) no
C(23) C(24) C(25) C(26) . . . . -1.6(8) no
C(24) C(23) C(22) C(27) . . . . 1.4(8) no
C(24) C(25) C(26) C(27) . . . . 2.6(8) no
C(28) C(29) C(30) C(31) . . . . 2.1(6) no
C(28) C(33) C(32) C(31) . . . . 0.7(6) no
C(29) C(28) C(33) C(32) . . . . 0.5(6) no
C(29) C(30) C(31) C(32) . . . . -0.8(6) no
C(30) C(29) C(28) C(33) . . . . -2.0(6) no
C(30) C(31) C(32) C(33) . . . . -0.5(6) no
C(34) C(35) C(36) C(37) . . . . -0.4(7) no
C(34) C(39) C(38) C(37) . . . . -0.5(7) no
C(35) C(34) C(39) C(38) . . . . -1.6(6) no
C(35) C(36) C(37) C(38) . . . . -1.7(8) no
C(36) C(35) C(34) C(39) . . . . 2.1(7) no
C(36) C(37) C(38) C(39) . . . . 2.2(7) no
C(40) C(41) C(42) C(43) . . . . 0.7(6) no
C(40) C(45) C(44) C(43) . . . . 0.6(7) no
C(41) C(40) C(45) C(44) . . . . -1.5(6) no
C(41) C(42) C(43) C(44) . . . . -1.7(7) no
C(42) C(41) C(40) C(45) . . . . 0.9(6) no
C(42) C(43) C(44) C(45) . . . . 1.1(7) no
